data_7244574
loop_
_publ_author_name
'Liu, Yu-Chen'
'Lu, Guo-Dan'
'Zhou, Jia-Hui'
'Rong, Jie-Wei'
'Liu, Hui-Yan'
'Wang, Hai-Ying'

_publ_section_title
;
 Fluoranthene dyes for the detection of water content in methanol
;
_journal_issue 12
_journal_name_full 'RSC Advances'
_journal_page_first 7405
_journal_page_last 7412
_journal_paper_doi 10.1039/D1RA08392A
_journal_volume 12
_journal_year 2022
_chemical_formula_sum 'C44 H29 N4 O9'
_chemical_formula_weight 757.71
_space_group_crystal_system triclinic
_space_group_IT_number 2
_space_group_name_Hall '-P 1'
_space_group_name_H-M_alt 'P -1'
_atom_sites_solution_hydrogens mixed
_audit_creation_method SHELXL-2018/3
_audit_update_record
;
2022-02-25 deposited with the CCDC.	2022-02-25 downloaded from the CCDC.
;
_cell_angle_alpha 85.052(2)
_cell_angle_beta 68.8505(19)
_cell_angle_gamma 81.886(2)
_cell_formula_units_Z 1
_cell_length_a 9.0077(3)
_cell_length_b 9.8072(4)
_cell_length_c 11.1700(4)
_cell_measurement_reflns_used 4680
_cell_measurement_temperature 296(2)
_cell_measurement_theta_max 27.07
_cell_measurement_theta_min 2.53
_cell_volume 910.42(6)
_computing_cell_refinement 'Bruker SAINT'
_computing_data_collection 'Bruker APEX2'
_computing_data_reduction 'Bruker SAINT'
_computing_molecular_graphics 'Bruker SHELXTL'
_computing_publication_material 'Bruker SHELXTL'
_computing_structure_refinement 'SHELXL-2018/3 (Sheldrick, 2018)'
_diffrn_ambient_temperature 296(2)
_diffrn_measured_fraction_theta_full 0.998
_diffrn_measured_fraction_theta_max 0.991
_diffrn_measurement_device_type 'Bruker APEX-II CCD'
_diffrn_measurement_method '\f and \w scans'
_diffrn_radiation_type MoK\a
_diffrn_radiation_wavelength 0.71073
_diffrn_reflns_av_R_equivalents 0.0281
_diffrn_reflns_av_unetI/netI 0.0275
_diffrn_reflns_Laue_measured_fraction_full 0.998
_diffrn_reflns_Laue_measured_fraction_max 0.991
_diffrn_reflns_limit_h_max 12
_diffrn_reflns_limit_h_min -12
_diffrn_reflns_limit_k_max 13
_diffrn_reflns_limit_k_min -13
_diffrn_reflns_limit_l_max 14
_diffrn_reflns_limit_l_min -14
_diffrn_reflns_number 16075
_diffrn_reflns_point_group_measured_fraction_full 0.998
_diffrn_reflns_point_group_measured_fraction_max 0.991
_diffrn_reflns_theta_full 25.242
_diffrn_reflns_theta_max 28.565
_diffrn_reflns_theta_min 1.956
_exptl_absorpt_coefficient_mu 0.098
_exptl_crystal_colour brown
_exptl_crystal_density_diffrn 1.382
_exptl_crystal_description block
_exptl_crystal_F_000 393
_exptl_crystal_size_max 0.200
_exptl_crystal_size_mid 0.180
_exptl_crystal_size_min 0.160
_refine_diff_density_max 0.670
_refine_diff_density_min -0.447
_refine_diff_density_rms 0.159
_refine_ls_extinction_method none
_refine_ls_goodness_of_fit_ref 1.032
_refine_ls_hydrogen_treatment mixed
_refine_ls_matrix_type full
_refine_ls_number_parameters 274
_refine_ls_number_reflns 4594
_refine_ls_number_restraints 0
_refine_ls_restrained_S_all 1.032
_refine_ls_R_factor_all 0.0846
_refine_ls_R_factor_gt 0.0512
_refine_ls_shift/su_max 0.000
_refine_ls_shift/su_mean 0.000
_refine_ls_structure_factor_coef Fsqd
_refine_ls_weighting_details 'w=1/[\s^2^(Fo^2^)+(0.1174P)^2^+0.0753P] where P=(Fo^2^+2Fc^2^)/3'
_refine_ls_weighting_scheme calc
_refine_ls_wR_factor_gt 0.1534
_refine_ls_wR_factor_ref 0.1897
_reflns_Friedel_coverage 0.000
_reflns_number_gt 3097
_reflns_number_total 4594
_reflns_threshold_expression 'I > 2\s(I)'
_cod_data_source_file d1ra08392a2.cif
_cod_data_source_block b
_cod_original_cell_volume 910.41(6)
_cod_database_code 7244574
_shelx_shelxl_version_number 2018/3
_shelx_space_group_comment
;
The symmetry employed for this shelxl refinement is uniquely defined
by the following loop, which should always be used as a source of
symmetry information in preference to the above space-group names.
They are only intended as comments.
;
_shelx_estimated_absorpt_t_min 0.981
_shelx_estimated_absorpt_t_max 0.984

loop_
_space_group_symop_operation_xyz
'x, y, z'
'-x, -y, -z'

loop_
_atom_site_label
_atom_site_type_symbol
_atom_site_fract_x
_atom_site_fract_y
_atom_site_fract_z
_atom_site_U_iso_or_equiv
_atom_site_adp_type
_atom_site_occupancy
_atom_site_site_symmetry_order
_atom_site_calc_flag
_atom_site_refinement_flags_posn
_atom_site_refinement_flags_adp
_atom_site_refinement_flags_occupancy
_atom_site_disorder_assembly
_atom_site_disorder_group
C4 C 0.29239(18) 0.92050(16) 0.53655(15) 0.0369(3) Uani 1 1 d . . . . .
O4 O 0.68477(15) 0.96751(13) 0.16028(11) 0.0496(3) Uani 1 1 d . . . . .
C1 C 0.56650(19) 0.74287(16) 0.40304(15) 0.0380(4) Uani 1 1 d . . . . .
C2 C 0.50887(18) 0.85518(16) 0.33815(15) 0.0362(3) Uani 1 1 d . . . . .
C3 C 0.37741(18) 0.94578(16) 0.40317(15) 0.0360(3) Uani 1 1 d . . . . .
O2 O 0.78078(17) 0.68717(15) 0.21345(14) 0.0651(4) Uani 1 1 d . . . . .
C6 C 0.48421(19) 0.71769(16) 0.53710(16) 0.0393(4) Uani 1 1 d . . . . .
O1 O 0.77119(18) 0.55412(16) 0.38585(16) 0.0692(4) Uani 1 1 d . . . . .
C5 C 0.34250(19) 0.80689(16) 0.60054(15) 0.0386(4) Uani 1 1 d . . . . .
O3 O 0.53266(18) 0.82863(16) 0.12127(13) 0.0608(4) Uani 1 1 d . . . . .
C18 C 0.57816(19) 0.87838(17) 0.19417(16) 0.0411(4) Uani 1 1 d . . . . .
C7 C 0.29513(18) 1.07067(16) 0.36052(16) 0.0390(4) Uani 1 1 d . . . . .
C15 C 0.16371(19) 1.11480(17) 0.47053(17) 0.0413(4) Uani 1 1 d . . . . .
C22 C 0.2525(2) 0.77439(18) 0.73243(17) 0.0465(4) Uani 1 1 d . . . . .
C14 C 0.15582(19) 1.02781(17) 0.57955(16) 0.0406(4) Uani 1 1 d . . . . .
N1 N 0.5348(2) 0.61272(17) 0.60407(19) 0.0542(4) Uani 1 1 d . . . . .
C17 C 0.7136(2) 0.65124(17) 0.33655(18) 0.0447(4) Uani 1 1 d . . . . .
C8 C 0.3159(2) 1.14476(19) 0.24684(18) 0.0492(4) Uani 1 1 d . . . . .
H8 H 0.401435 1.119287 0.172554 0.059 Uiso 1 1 calc R U . . .
C16 C 0.0527(2) 1.22997(18) 0.4711(2) 0.0493(4) Uani 1 1 d . . . . .
C13 C 0.0313(2) 1.0567(2) 0.69372(18) 0.0503(4) Uani 1 1 d . . . . .
H13 H 0.022541 1.001610 0.767460 0.060 Uiso 1 1 calc R U . . .
C12 C -0.0824(2) 1.1720(2) 0.6955(2) 0.0594(5) Uani 1 1 d . . . . .
H12 H -0.167324 1.191378 0.771897 0.071 Uiso 1 1 calc R U . . .
N2 N 0.1810(2) 0.74457(19) 0.83657(16) 0.0684(5) Uani 1 1 d . . . . .
C10 C 0.0771(3) 1.3034(2) 0.3524(2) 0.0602(5) Uani 1 1 d . . . . .
H10 H 0.006860 1.380859 0.347045 0.072 Uiso 1 1 calc R U . . .
C9 C 0.2033(3) 1.2613(2) 0.2456(2) 0.0603(5) Uani 1 1 d . . . . .
H9 H 0.216190 1.311108 0.168522 0.072 Uiso 1 1 calc R U . . .
C20 C 0.9245(3) 0.6047(2) 0.1393(2) 0.0750(7) Uani 1 1 d . . . . .
H20A H 1.002166 0.598694 0.180530 0.112 Uiso 1 1 calc R U . . .
H20B H 0.967036 0.646470 0.054792 0.112 Uiso 1 1 calc R U . . .
H20C H 0.900342 0.513971 0.132929 0.112 Uiso 1 1 calc R U . . .
C11 C -0.0731(2) 1.2559(2) 0.5902(2) 0.0593(5) Uani 1 1 d . . . . .
H11 H -0.150357 1.331287 0.596425 0.071 Uiso 1 1 calc R U . . .
C19 C 0.7596(3) 0.9939(3) 0.02340(19) 0.0685(6) Uani 1 1 d . . . . .
H19A H 0.813000 0.909191 -0.017097 0.103 Uiso 1 1 calc R U . . .
H19B H 0.836195 1.058129 0.008255 0.103 Uiso 1 1 calc R U . . .
H19C H 0.679118 1.031949 -0.011703 0.103 Uiso 1 1 calc R U . . .
C21 C 0.4482(6) 0.5306(5) 0.9683(5) 0.1417(16) Uani 1 1 d . . . . .
O5 O 0.4921(11) 0.4688(6) 0.8516(6) 0.149(4) Uani 0.479(8) 1 d . . P A 1
H5 H 0.569998 0.410874 0.843121 0.224 Uiso 0.479(8) 1 calc R U P A 1
H1 H 0.630(4) 0.557(3) 0.561(3) 0.093(9) Uiso 1 1 d . . . . .
H2 H 0.483(4) 0.602(3) 0.685(3) 0.093(9) Uiso 1 1 d . . . . .

loop_
_atom_site_aniso_label
_atom_site_aniso_U_11
_atom_site_aniso_U_22
_atom_site_aniso_U_33
_atom_site_aniso_U_23
_atom_site_aniso_U_13
_atom_site_aniso_U_12
C4 0.0340(7) 0.0386(8) 0.0368(8) -0.0014(6) -0.0114(6) -0.0036(6)
O4 0.0520(7) 0.0581(7) 0.0339(6) 0.0019(5) -0.0077(5) -0.0134(6)
C1 0.0363(8) 0.0362(8) 0.0402(8) -0.0020(7) -0.0135(6) 0.0005(6)
C2 0.0349(8) 0.0367(8) 0.0365(8) -0.0012(6) -0.0128(6) -0.0026(6)
C3 0.0343(7) 0.0363(8) 0.0362(8) 0.0010(6) -0.0121(6) -0.0023(6)
O2 0.0622(9) 0.0600(8) 0.0494(8) -0.0036(6) -0.0017(6) 0.0215(7)
C6 0.0422(8) 0.0353(8) 0.0408(8) 0.0009(6) -0.0160(7) -0.0033(6)
O1 0.0570(8) 0.0618(9) 0.0700(10) 0.0050(7) -0.0127(7) 0.0233(7)
C5 0.0406(8) 0.0391(8) 0.0344(8) 0.0008(6) -0.0114(6) -0.0052(6)
O3 0.0689(9) 0.0751(9) 0.0444(7) -0.0062(7) -0.0233(7) -0.0173(7)
C18 0.0400(8) 0.0429(8) 0.0375(8) -0.0028(7) -0.0125(7) 0.0018(7)
C7 0.0361(8) 0.0378(8) 0.0432(9) -0.0010(7) -0.0156(7) -0.0008(6)
C15 0.0347(8) 0.0396(8) 0.0486(9) -0.0035(7) -0.0151(7) 0.0003(6)
C22 0.0519(10) 0.0427(9) 0.0402(9) 0.0013(7) -0.0113(7) -0.0054(7)
C14 0.0346(8) 0.0412(8) 0.0447(9) -0.0053(7) -0.0126(7) -0.0020(6)
N1 0.0599(10) 0.0493(9) 0.0480(9) 0.0086(7) -0.0194(8) 0.0056(7)
C17 0.0417(9) 0.0407(9) 0.0490(9) -0.0033(7) -0.0143(7) 0.0005(7)
C8 0.0498(10) 0.0474(9) 0.0483(10) 0.0064(8) -0.0187(8) -0.0006(7)
C16 0.0395(9) 0.0452(9) 0.0647(12) -0.0061(8) -0.0227(8) 0.0041(7)
C13 0.0399(9) 0.0547(10) 0.0479(10) -0.0068(8) -0.0056(7) -0.0019(8)
C12 0.0403(9) 0.0639(12) 0.0622(12) -0.0159(10) -0.0047(8) 0.0034(8)
N2 0.0845(13) 0.0637(11) 0.0443(9) 0.0065(8) -0.0067(9) -0.0163(10)
C10 0.0569(11) 0.0480(10) 0.0771(14) 0.0039(10) -0.0324(10) 0.0094(8)
C9 0.0635(12) 0.0545(11) 0.0632(12) 0.0133(9) -0.0301(10) 0.0034(9)
C20 0.0648(13) 0.0614(13) 0.0682(14) -0.0148(11) 0.0074(11) 0.0154(10)
C11 0.0423(10) 0.0541(11) 0.0768(14) -0.0140(10) -0.0184(9) 0.0092(8)
C19 0.0749(14) 0.0849(15) 0.0360(10) 0.0053(10) -0.0043(9) -0.0239(12)
C21 0.181(4) 0.131(3) 0.144(4) 0.052(3) -0.096(3) -0.049(3)
O5 0.292(11) 0.092(4) 0.104(5) 0.029(3) -0.112(6) -0.057(4)

loop_
_atom_type_symbol
_atom_type_description
_atom_type_scat_dispersion_real
_atom_type_scat_dispersion_imag
_atom_type_scat_source
C C 0.0033 0.0016 'International Tables Vol C Tables 4.2.6.8 and 6.1.1.4'
H H 0.0000 0.0000 'International Tables Vol C Tables 4.2.6.8 and 6.1.1.4'
N N 0.0061 0.0033 'International Tables Vol C Tables 4.2.6.8 and 6.1.1.4'
O O 0.0106 0.0060 'International Tables Vol C Tables 4.2.6.8 and 6.1.1.4'

loop_
_geom_angle_atom_site_label_1
_geom_angle_atom_site_label_2
_geom_angle_atom_site_label_3
_geom_angle
_geom_angle_site_symmetry_1
_geom_angle_site_symmetry_3
_geom_angle_publ_flag
C5 C4 C3 120.05(15) . . ?
C5 C4 C14 131.60(15) . . ?
C3 C4 C14 108.32(14) . . ?
C18 O4 C19 115.54(14) . . ?
C2 C1 C6 119.79(15) . . ?
C2 C1 C17 121.59(15) . . ?
C6 C1 C17 118.60(15) . . ?
C3 C2 C1 121.09(14) . . ?
C3 C2 C18 116.22(14) . . ?
C1 C2 C18 122.56(14) . . ?
C2 C3 C4 119.63(14) . . ?
C2 C3 C7 132.27(14) . . ?
C4 C3 C7 108.05(14) . . ?
C17 O2 C20 117.56(17) . . ?
N1 C6 C5 119.52(16) . . ?
N1 C6 C1 122.28(17) . . ?
C5 C6 C1 118.20(14) . . ?
C4 C5 C6 121.01(14) . . ?
C4 C5 C22 120.92(16) . . ?
C6 C5 C22 118.06(15) . . ?
O3 C18 O4 124.64(16) . . ?
O3 C18 C2 123.29(15) . . ?
O4 C18 C2 111.88(13) . . ?
C8 C7 C15 118.40(15) . . ?
C8 C7 C3 136.03(15) . . ?
C15 C7 C3 105.56(14) . . ?
C16 C15 C14 123.78(16) . . ?
C16 C15 C7 124.02(17) . . ?
C14 C15 C7 112.19(14) . . ?
N2 C22 C5 178.0(2) . . ?
C13 C14 C15 118.64(16) . . ?
C13 C14 C4 135.47(17) . . ?
C15 C14 C4 105.88(14) . . ?
C6 N1 H1 118.1(18) . . ?
C6 N1 H2 120(2) . . ?
H1 N1 H2 122(3) . . ?
O1 C17 O2 121.76(17) . . ?
O1 C17 C1 125.41(17) . . ?
O2 C17 C1 112.83(15) . . ?
C7 C8 C9 118.26(18) . . ?
C7 C8 H8 120.9 . . ?
C9 C8 H8 120.9 . . ?
C15 C16 C10 116.08(17) . . ?
C15 C16 C11 115.73(18) . . ?
C10 C16 C11 128.16(17) . . ?
C14 C13 C12 118.21(19) . . ?
C14 C13 H13 120.9 . . ?
C12 C13 H13 120.9 . . ?
C11 C12 C13 122.72(18) . . ?
C11 C12 H12 118.6 . . ?
C13 C12 H12 118.6 . . ?
C9 C10 C16 120.30(17) . . ?
C9 C10 H10 119.8 . . ?
C16 C10 H10 119.8 . . ?
C10 C9 C8 122.92(19) . . ?
C10 C9 H9 118.5 . . ?
C8 C9 H9 118.5 . . ?
O2 C20 H20A 109.5 . . ?
O2 C20 H20B 109.5 . . ?
H20A C20 H20B 109.5 . . ?
O2 C20 H20C 109.5 . . ?
H20A C20 H20C 109.5 . . ?
H20B C20 H20C 109.5 . . ?
C12 C11 C16 120.91(17) . . ?
C12 C11 H11 119.5 . . ?
C16 C11 H11 119.5 . . ?
O4 C19 H19A 109.5 . . ?
O4 C19 H19B 109.5 . . ?
H19A C19 H19B 109.5 . . ?
O4 C19 H19C 109.5 . . ?
H19A C19 H19C 109.5 . . ?
H19B C19 H19C 109.5 . . ?
O5 C21 C21 108.3(7) . 2_667 ?
C21 O5 H5 109.5 . . ?

loop_
_geom_bond_atom_site_label_1
_geom_bond_atom_site_label_2
_geom_bond_distance
_geom_bond_site_symmetry_2
_geom_bond_publ_flag
C4 C5 1.382(2) . ?
C4 C3 1.426(2) . ?
C4 C14 1.465(2) . ?
O4 C18 1.322(2) . ?
O4 C19 1.448(2) . ?
C1 C2 1.407(2) . ?
C1 C6 1.428(2) . ?
C1 C17 1.478(2) . ?
C2 C3 1.383(2) . ?
C2 C18 1.510(2) . ?
C3 C7 1.475(2) . ?
O2 C17 1.326(2) . ?
O2 C20 1.436(2) . ?
C6 N1 1.345(2) . ?
C6 C5 1.427(2) . ?
O1 C17 1.206(2) . ?
C5 C22 1.435(2) . ?
O3 C18 1.198(2) . ?
C7 C8 1.372(2) . ?
C7 C15 1.413(2) . ?
C15 C16 1.398(2) . ?
C15 C14 1.411(2) . ?
C22 N2 1.143(2) . ?
C14 C13 1.380(2) . ?
N1 H1 0.94(3) . ?
N1 H2 0.86(3) . ?
C8 C9 1.419(3) . ?
C8 H8 0.9300 . ?
C16 C10 1.413(3) . ?
C16 C11 1.416(3) . ?
C13 C12 1.411(3) . ?
C13 H13 0.9300 . ?
C12 C11 1.360(3) . ?
C12 H12 0.9300 . ?
C10 C9 1.364(3) . ?
C10 H10 0.9300 . ?
C9 H9 0.9300 . ?
C20 H20A 0.9600 . ?
C20 H20B 0.9600 . ?
C20 H20C 0.9600 . ?
C11 H11 0.9300 . ?
C19 H19A 0.9600 . ?
C19 H19B 0.9600 . ?
C19 H19C 0.9600 . ?
C21 O5 1.386(7) . ?
C21 C21 1.406(8) 2_667 ?
O5 H5 0.8200 . ?

loop_
_geom_hbond_atom_site_label_D
_geom_hbond_atom_site_label_H
_geom_hbond_atom_site_label_A
_geom_hbond_distance_DH
_geom_hbond_distance_HA
_geom_hbond_distance_DA
_geom_hbond_angle_DHA
_geom_hbond_site_symmetry_A
_geom_hbond_publ_flag
N1 H2 O5^a 0.86(3) 2.20(3) 2.915(5) 141(3) . yes
N1 H1 O1 0.94(3) 1.91(3) 2.637(3) 133(3) . yes
C19 H19B N2 0.96 2.66 3.316(3) 126.0 2_676 yes
C20 H20C N2 0.96 2.70 3.645(3) 169.2 2_666 yes
N1 H1 O1 0.94(3) 1.91(3) 2.637(3) 133(3) . yes
C19 H19B N2 0.96 2.66 3.316(3) 126.0 2_676 yes
C20 H20C N2 0.96 2.70 3.645(3) 169.2 2_666 yes
N1 H1 O1 0.94(3) 1.91(3) 2.637(3) 133(3) . yes
C19 H19B N2 0.96 2.66 3.316(3) 126.0 2_676 yes
C20 H20C N2 0.96 2.70 3.645(3) 169.2 2_666 yes
C20 H20C N2 0.96 2.70 3.645(3) 169.2 2_666 yes
C19 H19B N2 0.96 2.66 3.316(3) 126.0 2_676 yes
N1 H1 O1 0.94(3) 1.91(3) 2.637(3) 133(3) . yes
C20 H20C N2 0.96 2.70 3.645(3) 169.2 2_666 yes
C19 H19B N2 0.96 2.66 3.316(3) 126.0 2_676 yes
N1 H1 O1 0.94(3) 1.91(3) 2.637(3) 133(3) . yes
C20 H20C N2 0.96 2.70 3.645(3) 169.2 2_666 yes
C19 H19B N2 0.96 2.66 3.316(3) 126.0 2_676 yes
N1 H1 O1 0.94(3) 1.91(3) 2.637(3) 133(3) . yes
N1 H2 O5^a 0.86(3) 2.20(3) 2.915(5) 141(3) . yes
C20 H20C N2 0.96 2.70 3.645(3) 169.2 2_666 yes
C19 H19B N2 0.96 2.66 3.316(3) 126.0 2_676 yes
N1 H1 O1 0.94(3) 1.91(3) 2.637(3) 133(3) . yes
N1 H2 O5^a 0.86(3) 2.20(3) 2.915(5) 141(3) . yes
C20 H20C N2 0.96 2.70 3.645(3) 169.2 2_666 yes
C19 H19B N2 0.96 2.66 3.316(3) 126.0 2_676 yes
N1 H1 O1 0.94(3) 1.91(3) 2.637(3) 133(3) . yes
N1 H2 O5^a 0.86(3) 2.20(3) 2.915(5) 141(3) . yes

loop_
_geom_torsion_atom_site_label_1
_geom_torsion_atom_site_label_2
_geom_torsion_atom_site_label_3
_geom_torsion_atom_site_label_4
_geom_torsion
_geom_torsion_site_symmetry_1
_geom_torsion_site_symmetry_2
_geom_torsion_site_symmetry_3
_geom_torsion_site_symmetry_4
_geom_torsion_publ_flag
C6 C1 C2 C3 2.9(2) . . . . ?
C17 C1 C2 C3 -175.54(14) . . . . ?
C6 C1 C2 C18 -172.78(14) . . . . ?
C17 C1 C2 C18 8.8(2) . . . . ?
C1 C2 C3 C4 -4.0(2) . . . . ?
C18 C2 C3 C4 171.94(13) . . . . ?
C1 C2 C3 C7 178.80(15) . . . . ?
C18 C2 C3 C7 -5.3(2) . . . . ?
C5 C4 C3 C2 0.7(2) . . . . ?
C14 C4 C3 C2 -177.54(13) . . . . ?
C5 C4 C3 C7 178.57(13) . . . . ?
C14 C4 C3 C7 0.28(17) . . . . ?
C2 C1 C6 N1 -179.37(15) . . . . ?
C17 C1 C6 N1 -0.9(2) . . . . ?
C2 C1 C6 C5 1.4(2) . . . . ?
C17 C1 C6 C5 179.86(14) . . . . ?
C3 C4 C5 C6 3.6(2) . . . . ?
C14 C4 C5 C6 -178.58(15) . . . . ?
C3 C4 C5 C22 -175.74(14) . . . . ?
C14 C4 C5 C22 2.1(3) . . . . ?
N1 C6 C5 C4 176.12(15) . . . . ?
C1 C6 C5 C4 -4.6(2) . . . . ?
N1 C6 C5 C22 -4.5(2) . . . . ?
C1 C6 C5 C22 174.73(14) . . . . ?
C19 O4 C18 O3 -6.0(3) . . . . ?
C19 O4 C18 C2 178.90(16) . . . . ?
C3 C2 C18 O3 -88.2(2) . . . . ?
C1 C2 C18 O3 87.7(2) . . . . ?
C3 C2 C18 O4 87.02(17) . . . . ?
C1 C2 C18 O4 -97.11(18) . . . . ?
C2 C3 C7 C8 -1.5(3) . . . . ?
C4 C3 C7 C8 -178.94(19) . . . . ?
C2 C3 C7 C15 177.32(16) . . . . ?
C4 C3 C7 C15 -0.12(17) . . . . ?
C8 C7 C15 C16 -0.1(3) . . . . ?
C3 C7 C15 C16 -179.13(15) . . . . ?
C8 C7 C15 C14 178.97(15) . . . . ?
C3 C7 C15 C14 -0.09(18) . . . . ?
C16 C15 C14 C13 0.4(3) . . . . ?
C7 C15 C14 C13 -178.65(15) . . . . ?
C16 C15 C14 C4 179.31(15) . . . . ?
C7 C15 C14 C4 0.26(18) . . . . ?
C5 C4 C14 C13 0.3(3) . . . . ?
C3 C4 C14 C13 178.31(18) . . . . ?
C5 C4 C14 C15 -178.35(16) . . . . ?
C3 C4 C14 C15 -0.33(17) . . . . ?
C20 O2 C17 O1 0.9(3) . . . . ?
C20 O2 C17 C1 -179.80(17) . . . . ?
C2 C1 C17 O1 179.18(17) . . . . ?
C6 C1 C17 O1 0.7(3) . . . . ?
C2 C1 C17 O2 0.0(2) . . . . ?
C6 C1 C17 O2 -178.49(14) . . . . ?
C15 C7 C8 C9 -0.5(3) . . . . ?
C3 C7 C8 C9 178.21(18) . . . . ?
C14 C15 C16 C10 -178.55(16) . . . . ?
C7 C15 C16 C10 0.4(3) . . . . ?
C14 C15 C16 C11 -0.4(3) . . . . ?
C7 C15 C16 C11 178.56(15) . . . . ?
C15 C14 C13 C12 0.1(3) . . . . ?
C4 C14 C13 C12 -178.37(18) . . . . ?
C14 C13 C12 C11 -0.7(3) . . . . ?
C15 C16 C10 C9 -0.1(3) . . . . ?
C11 C16 C10 C9 -178.0(2) . . . . ?
C16 C10 C9 C8 -0.5(3) . . . . ?
C7 C8 C9 C10 0.8(3) . . . . ?
C13 C12 C11 C16 0.7(3) . . . . ?
C15 C16 C11 C12 -0.2(3) . . . . ?
C10 C16 C11 C12 177.7(2) . . . . ?
